data_1547639
loop_
_publ_author_name
'Qian, Xue-Wei'
'Xue, Ze-Jian'
'Zhao, Qian'
'Cui, Zhe'
'Chen, Ya-Jing'
'Feng, Chen-Guo'
'Lin, Guo-Qiang'

_publ_section_title
;
 Enantioselective Rhodium-Catalyzed Alkenylation of Aliphatic Imines.
;
_journal_issue 20
_journal_name_full 'Organic letters'
_journal_page_first 5601
_journal_page_last 5604
_journal_paper_doi 10.1021/acs.orglett.7b02737
_journal_volume 19
_journal_year 2017
_chemical_absolute_configuration ad
_chemical_formula_sum 'C17 H18 N2 O4 S'
_chemical_formula_weight 346.39
_chemical_name_systematic
; 
 ? 
;
_space_group_crystal_system orthorhombic
_space_group_IT_number 19
_space_group_name_Hall 'P 2ac 2ab'
_space_group_name_H-M_alt 'P 21 21 21'
_symmetry_space_group_name_Hall 'P 2ac 2ab'
_symmetry_space_group_name_H-M 'P 21 21 21'
_atom_sites_solution_hydrogens mixed
_audit_creation_method SHELXL-2013
_cell_angle_alpha 90
_cell_angle_beta 90
_cell_angle_gamma 90
_cell_formula_units_Z 4
_cell_length_a 7.4260(17)
_cell_length_b 11.292(3)
_cell_length_c 20.718(5)
_cell_measurement_reflns_used 3344
_cell_measurement_temperature 293(2)
_cell_measurement_theta_max 44.123
_cell_measurement_theta_min 5.337
_cell_volume 1737.3(7)
_computing_cell_refinement 'Bruker SMART'
_computing_data_collection 'Bruker SMART'
_computing_data_reduction 'Bruker SHELXTL'
_computing_molecular_graphics 'Bruker SHELXTL'
_computing_publication_material 'Bruker SHELXTL'
_computing_structure_refinement 'SHELXL-2013 (Sheldrick, 2013)'
_computing_structure_solution 'Bruker SHELXTL'
_diffrn_ambient_temperature 293(2)
_diffrn_measured_fraction_theta_full 0.999
_diffrn_measured_fraction_theta_max 0.999
_diffrn_measurement_device_type 'CCD area detector'
_diffrn_measurement_method 'phi and omega scans'
_diffrn_radiation_type MoK\a
_diffrn_radiation_wavelength 0.71073
_diffrn_reflns_av_R_equivalents 0.0373
_diffrn_reflns_av_unetI/netI 0.0365
_diffrn_reflns_Laue_measured_fraction_full 0.999
_diffrn_reflns_Laue_measured_fraction_max 0.999
_diffrn_reflns_limit_h_max 8
_diffrn_reflns_limit_h_min -8
_diffrn_reflns_limit_k_max 11
_diffrn_reflns_limit_k_min -13
_diffrn_reflns_limit_l_max 25
_diffrn_reflns_limit_l_min -25
_diffrn_reflns_number 9979
_diffrn_reflns_point_group_measured_fraction_full 1.000
_diffrn_reflns_point_group_measured_fraction_max 1.000
_diffrn_reflns_theta_full 25.242
_diffrn_reflns_theta_max 25.498
_diffrn_reflns_theta_min 2.054
_exptl_absorpt_coefficient_mu 0.209
_exptl_absorpt_correction_T_max 0.7456
_exptl_absorpt_correction_T_min 0.6348
_exptl_absorpt_correction_type multi-scan
_exptl_absorpt_process_details sadabs
_exptl_crystal_colour green
_exptl_crystal_density_diffrn 1.324
_exptl_crystal_description prismatic
_exptl_crystal_F_000 728
_exptl_crystal_size_max 0.220
_exptl_crystal_size_mid 0.160
_exptl_crystal_size_min 0.110
_refine_diff_density_max 0.237
_refine_diff_density_min -0.164
_refine_diff_density_rms 0.039
_refine_ls_abs_structure_details
; 
 Flack x determined using 1129 quotients [(I+)-(I-)]/[(I+)+(I-)] 
 (Parsons and Flack (2004), Acta Cryst. A60, s61). 
;
_refine_ls_abs_structure_Flack 0.04(4)
_refine_ls_extinction_method none
_refine_ls_goodness_of_fit_ref 1.011
_refine_ls_hydrogen_treatment mixed
_refine_ls_matrix_type full
_refine_ls_number_parameters 222
_refine_ls_number_reflns 3218
_refine_ls_number_restraints 0
_refine_ls_restrained_S_all 1.011
_refine_ls_R_factor_all 0.0462
_refine_ls_R_factor_gt 0.0408
_refine_ls_shift/su_max 0.000
_refine_ls_shift/su_mean 0.000
_refine_ls_structure_factor_coef Fsqd
_refine_ls_weighting_details 'w=1/[\s^2^(Fo^2^)+(0.0608P)^2^+0.1153P] where P=(Fo^2^+2Fc^2^)/3'
_refine_ls_weighting_scheme calc
_refine_ls_wR_factor_gt 0.0981
_refine_ls_wR_factor_ref 0.1013
_reflns_Friedel_coverage 0.725
_reflns_Friedel_fraction_full 1.000
_reflns_Friedel_fraction_max 1.000
_reflns_number_gt 2889
_reflns_number_total 3218
_reflns_threshold_expression 'I > 2\s(I)'
_cod_data_source_file ol7b02737_si_002.cif
_cod_data_source_block cd16539
_cod_depositor_comments 'Adding full bibliography for 1547639.cif.'
_cod_database_code 1547639
_shelx_space_group_comment
; 
The symmetry employed for this shelxl refinement is uniquely defined 
by the following loop, which should always be used as a source of 
symmetry information in preference to the above space-group names. 
They are only intended as comments. 
;
_shelx_estimated_absorpt_t_min 0.955
_shelx_estimated_absorpt_t_max 0.977
_shelxl_version_number 2013-4

loop_
_space_group_symop_operation_xyz
'x, y, z'
'-x+1/2, -y, z+1/2'
'-x, y+1/2, -z+1/2'
'x+1/2, -y+1/2, -z'

loop_
_atom_site_label
_atom_site_type_symbol
_atom_site_fract_x
_atom_site_fract_y
_atom_site_fract_z
_atom_site_U_iso_or_equiv
_atom_site_adp_type
_atom_site_occupancy
_atom_site_site_symmetry_order
_atom_site_calc_flag
_atom_site_refinement_flags_posn
_atom_site_refinement_flags_adp
S1 S 0.12481(10) 0.37324(7) 0.01993(3) 0.0474(2) Uani 1 1 d . .
N1 N 0.3258(4) 0.4152(2) 0.00477(11) 0.0441(6) Uani 1 1 d . .
N2 N 0.0898(5) 0.2315(3) 0.29713(15) 0.0753(9) Uani 1 1 d . .
O1 O 0.0089(3) 0.4716(2) 0.01190(12) 0.0677(7) Uani 1 1 d . .
O2 O 0.0986(4) 0.2687(2) -0.01785(10) 0.0688(7) Uani 1 1 d . .
O3 O 0.1783(6) 0.1478(3) 0.31430(14) 0.1072(11) Uani 1 1 d . .
O4 O -0.0080(6) 0.2884(4) 0.33203(15) 0.1160(13) Uani 1 1 d . .
C1 C 0.6474(6) 0.6742(3) 0.0074(2) 0.0951(15) Uani 1 1 d . .
H1A H 0.5593 0.7362 0.0048 0.143 Uiso 1 1 calc R U
H1B H 0.7444 0.6908 -0.0219 0.143 Uiso 1 1 calc R U
H1C H 0.6932 0.6696 0.0506 0.143 Uiso 1 1 calc R U
C2 C 0.5619(5) 0.5588(3) -0.01043(19) 0.0633(9) Uani 1 1 d . .
H2A H 0.6526 0.4970 -0.0085 0.076 Uiso 1 1 calc R U
H2B H 0.5199 0.5635 -0.0547 0.076 Uiso 1 1 calc R U
C3 C 0.4049(4) 0.5237(2) 0.03253(14) 0.0446(7) Uani 1 1 d . .
H3A H 0.3144 0.5869 0.0311 0.054 Uiso 1 1 calc R U
C4 C 0.4572(4) 0.5032(3) 0.10131(15) 0.0502(7) Uani 1 1 d . .
H4 H 0.5509 0.4504 0.1092 0.060 Uiso 1 1 calc R U
C5 C 0.3815(5) 0.5537(3) 0.15151(15) 0.0513(7) Uani 1 1 d . .
H5 H 0.3007 0.6145 0.1427 0.062 Uiso 1 1 calc R U
C6 C 0.4095(4) 0.5256(3) 0.21995(15) 0.0534(8) Uani 1 1 d . .
C7 C 0.5076(6) 0.4283(3) 0.24094(17) 0.0688(10) Uani 1 1 d . .
H7 H 0.5646 0.3802 0.2107 0.083 Uiso 1 1 calc R U
C8 C 0.5223(7) 0.4015(4) 0.30561(18) 0.0848(13) Uani 1 1 d . .
H8 H 0.5882 0.3356 0.3186 0.102 Uiso 1 1 calc R U
C9 C 0.4398(8) 0.4717(4) 0.35075(19) 0.0901(14) Uani 1 1 d . .
H9 H 0.4490 0.4537 0.3944 0.108 Uiso 1 1 calc R U
C10 C 0.3439(7) 0.5687(4) 0.3310(2) 0.0888(13) Uani 1 1 d . .
H10 H 0.2886 0.6169 0.3615 0.107 Uiso 1 1 calc R U
C11 C 0.3287(5) 0.5953(3) 0.26659(17) 0.0697(10) Uani 1 1 d . .
H11 H 0.2627 0.6614 0.2541 0.084 Uiso 1 1 calc R U
C12 C 0.1083(4) 0.3284(2) 0.10204(14) 0.0457(7) Uani 1 1 d . .
C13 C 0.2039(5) 0.2308(3) 0.12263(15) 0.0545(8) Uani 1 1 d . .
H13 H 0.2719 0.1870 0.0935 0.065 Uiso 1 1 calc R U
C14 C 0.1979(5) 0.1987(3) 0.18705(16) 0.0598(9) Uani 1 1 d . .
H14 H 0.2616 0.1334 0.2021 0.072 Uiso 1 1 calc R U
C15 C 0.0955(5) 0.2660(3) 0.22792(15) 0.0550(8) Uani 1 1 d . .
C16 C -0.0007(5) 0.3628(3) 0.20813(15) 0.0597(8) Uani 1 1 d . .
H16 H -0.0685 0.4065 0.2374 0.072 Uiso 1 1 calc R U
C17 C 0.0054(5) 0.3940(3) 0.14367(16) 0.0554(8) Uani 1 1 d . .
H17 H -0.0596 0.4588 0.1287 0.066 Uiso 1 1 calc R U
H1 H 0.393(5) 0.360(3) 0.0001(14) 0.048(9) Uiso 1 1 d . .

loop_
_atom_site_aniso_label
_atom_site_aniso_U_11
_atom_site_aniso_U_22
_atom_site_aniso_U_33
_atom_site_aniso_U_23
_atom_site_aniso_U_13
_atom_site_aniso_U_12
S1 0.0427(4) 0.0543(4) 0.0451(4) 0.0049(3) -0.0079(3) -0.0080(4)
N1 0.0470(15) 0.0400(12) 0.0454(13) -0.0007(10) -0.0006(11) 0.0005(11)
N2 0.070(2) 0.099(3) 0.0564(17) 0.0126(18) 0.0047(16) -0.023(2)
O1 0.0462(13) 0.0832(15) 0.0738(15) 0.0259(13) -0.0081(12) 0.0090(12)
O2 0.0789(18) 0.0735(14) 0.0541(13) -0.0041(12) -0.0096(13) -0.0321(14)
O3 0.125(3) 0.120(2) 0.0761(18) 0.0448(19) -0.0005(18) 0.004(2)
O4 0.124(3) 0.163(3) 0.0610(17) 0.006(2) 0.023(2) 0.010(3)
C1 0.069(3) 0.069(2) 0.147(4) 0.016(3) 0.004(3) -0.023(2)
C2 0.0536(19) 0.0593(18) 0.077(2) 0.0089(18) 0.0018(17) -0.0099(16)
C3 0.0428(16) 0.0372(14) 0.0539(16) 0.0017(11) -0.0046(13) 0.0002(12)
C4 0.0418(16) 0.0475(16) 0.0613(18) -0.0073(15) -0.0084(15) 0.0025(14)
C5 0.0471(17) 0.0456(15) 0.0613(17) -0.0084(13) -0.0055(16) -0.0003(15)
C6 0.0475(19) 0.0575(18) 0.0554(17) -0.0123(14) -0.0046(14) -0.0068(15)
C7 0.086(3) 0.063(2) 0.058(2) -0.0100(16) -0.002(2) 0.005(2)
C8 0.118(4) 0.070(2) 0.067(2) 0.0004(19) -0.012(2) 0.008(2)
C9 0.123(4) 0.096(3) 0.051(2) -0.002(2) 0.002(2) -0.011(3)
C10 0.102(4) 0.104(3) 0.061(2) -0.023(2) 0.010(2) 0.001(3)
C11 0.066(2) 0.076(2) 0.067(2) -0.0161(18) 0.0023(18) 0.0068(19)
C12 0.0406(16) 0.0470(15) 0.0496(15) 0.0043(12) 0.0000(14) -0.0078(14)
C13 0.0549(19) 0.0540(18) 0.0546(17) 0.0054(14) 0.0098(15) 0.0048(16)
C14 0.058(2) 0.059(2) 0.063(2) 0.0159(16) -0.0002(17) 0.0035(17)
C15 0.049(2) 0.0647(19) 0.0508(16) 0.0096(15) 0.0044(14) -0.0164(17)
C16 0.058(2) 0.063(2) 0.0579(18) -0.0041(17) 0.0173(15) -0.0045(19)
C17 0.0482(18) 0.0517(18) 0.0662(19) 0.0051(15) 0.0062(15) 0.0023(15)

loop_
_atom_type_symbol
_atom_type_description
_atom_type_scat_dispersion_real
_atom_type_scat_dispersion_imag
_atom_type_scat_source
C C 0.0033 0.0016 'International Tables Vol C Tables 4.2.6.8 and 6.1.1.4'
H H 0.0000 0.0000 'International Tables Vol C Tables 4.2.6.8 and 6.1.1.4'
N N 0.0061 0.0033 'International Tables Vol C Tables 4.2.6.8 and 6.1.1.4'
O O 0.0106 0.0060 'International Tables Vol C Tables 4.2.6.8 and 6.1.1.4'
S S 0.1246 0.1234 'International Tables Vol C Tables 4.2.6.8 and 6.1.1.4'

loop_
_geom_angle_atom_site_label_1
_geom_angle_atom_site_label_2
_geom_angle_atom_site_label_3
_geom_angle
O1 S1 O2 120.08(15)
O1 S1 N1 108.20(14)
O2 S1 N1 105.34(15)
O1 S1 C12 107.07(14)
O2 S1 C12 106.22(13)
N1 S1 C12 109.68(14)
C3 N1 S1 122.8(2)
C3 N1 H1 116(2)
S1 N1 H1 112(2)
O3 N2 O4 124.6(4)
O3 N2 C15 118.4(4)
O4 N2 C15 117.0(4)
C2 C1 H1A 109.5
C2 C1 H1B 109.5
H1A C1 H1B 109.5
C2 C1 H1C 109.5
H1A C1 H1C 109.5
H1B C1 H1C 109.5
C1 C2 C3 114.1(3)
C1 C2 H2A 108.7
C3 C2 H2A 108.7
C1 C2 H2B 108.7
C3 C2 H2B 108.7
H2A C2 H2B 107.6
N1 C3 C4 110.2(2)
N1 C3 C2 107.1(2)
C4 C3 C2 113.5(3)
N1 C3 H3A 108.6
C4 C3 H3A 108.6
C2 C3 H3A 108.6
C5 C4 C3 125.2(3)
C5 C4 H4 117.4
C3 C4 H4 117.4
C4 C5 C6 127.7(3)
C4 C5 H5 116.2
C6 C5 H5 116.2
C11 C6 C7 117.3(3)
C11 C6 C5 119.4(3)
C7 C6 C5 123.2(3)
C8 C7 C6 121.3(4)
C8 C7 H7 119.3
C6 C7 H7 119.3
C9 C8 C7 120.1(4)
C9 C8 H8 120.0
C7 C8 H8 120.0
C10 C9 C8 119.5(4)
C10 C9 H9 120.3
C8 C9 H9 120.3
C11 C10 C9 120.6(4)
C11 C10 H10 119.7
C9 C10 H10 119.7
C10 C11 C6 121.3(4)
C10 C11 H11 119.4
C6 C11 H11 119.4
C17 C12 C13 121.6(3)
C17 C12 S1 119.1(2)
C13 C12 S1 119.2(2)
C12 C13 C14 119.4(3)
C12 C13 H13 120.3
C14 C13 H13 120.3
C15 C14 C13 118.0(3)
C15 C14 H14 121.0
C13 C14 H14 121.0
C16 C15 C14 123.2(3)
C16 C15 N2 118.9(3)
C14 C15 N2 117.8(3)
C15 C16 C17 118.4(3)
C15 C16 H16 120.8
C17 C16 H16 120.8
C12 C17 C16 119.3(3)
C12 C17 H17 120.4
C16 C17 H17 120.4

loop_
_geom_bond_atom_site_label_1
_geom_bond_atom_site_label_2
_geom_bond_distance
S1 O1 1.415(2)
S1 O2 1.430(2)
S1 N1 1.597(3)
S1 C12 1.779(3)
N1 C3 1.476(4)
N1 H1 0.80(3)
N2 O3 1.205(5)
N2 O4 1.209(5)
N2 C15 1.487(4)
C1 C2 1.496(5)
C1 H1A 0.9600
C1 H1B 0.9600
C1 H1C 0.9600
C2 C3 1.519(5)
C2 H2A 0.9700
C2 H2B 0.9700
C3 C4 1.495(4)
C3 H3A 0.9800
C4 C5 1.313(4)
C4 H4 0.9300
C5 C6 1.468(4)
C5 H5 0.9300
C6 C11 1.383(5)
C6 C7 1.389(5)
C7 C8 1.378(5)
C7 H7 0.9300
C8 C9 1.371(6)
C8 H8 0.9300
C9 C10 1.368(6)
C9 H9 0.9300
C10 C11 1.373(6)
C10 H10 0.9300
C11 H11 0.9300
C12 C17 1.369(4)
C12 C13 1.379(4)
C13 C14 1.384(5)
C13 H13 0.9300
C14 C15 1.369(5)
C14 H14 0.9300
C15 C16 1.368(5)
C16 C17 1.382(4)
C16 H16 0.9300
C17 H17 0.9300

loop_
_geom_torsion_atom_site_label_1
_geom_torsion_atom_site_label_2
_geom_torsion_atom_site_label_3
_geom_torsion_atom_site_label_4
_geom_torsion
O1 S1 N1 C3 48.1(2)
O2 S1 N1 C3 177.7(2)
C12 S1 N1 C3 -68.4(3)
S1 N1 C3 C4 77.0(3)
S1 N1 C3 C2 -159.1(2)
C1 C2 C3 N1 174.6(3)
C1 C2 C3 C4 -63.5(4)
N1 C3 C4 C5 -113.0(3)
C2 C3 C4 C5 126.9(3)
C3 C4 C5 C6 171.0(3)
C4 C5 C6 C11 174.7(3)
C4 C5 C6 C7 -8.4(5)
C11 C6 C7 C8 0.7(6)
C5 C6 C7 C8 -176.4(4)
C6 C7 C8 C9 -0.3(7)
C7 C8 C9 C10 -0.3(8)
C8 C9 C10 C11 0.5(8)
C9 C10 C11 C6 -0.1(7)
C7 C6 C11 C10 -0.4(6)
C5 C6 C11 C10 176.7(4)
O1 S1 C12 C17 -4.2(3)
O2 S1 C12 C17 -133.7(3)
N1 S1 C12 C17 113.0(3)
O1 S1 C12 C13 177.8(2)
O2 S1 C12 C13 48.4(3)
N1 S1 C12 C13 -65.0(3)
C17 C12 C13 C14 -0.7(5)
S1 C12 C13 C14 177.1(3)
C12 C13 C14 C15 0.2(5)
C13 C14 C15 C16 0.1(5)
C13 C14 C15 N2 -179.8(3)
O3 N2 C15 C16 -178.3(4)
O4 N2 C15 C16 3.6(5)
O3 N2 C15 C14 1.6(5)
O4 N2 C15 C14 -176.6(4)
C14 C15 C16 C17 0.2(5)
N2 C15 C16 C17 -179.9(3)
C13 C12 C17 C16 1.0(5)
S1 C12 C17 C16 -176.9(3)
C15 C16 C17 C12 -0.7(5)
